data_4073147
loop_
_publ_author_name
'Conde, Ana'
'Fandos, Rosa'
'Otero, Antonio'
'Rodr\'iguez, Ana'

_publ_section_title
;
 Water-Soluble Organometallic Complexes of Tantalum:&#x00A0; Can Alkyl and
 Aqua Ligands Coexist in Its Coordination Sphere?
;
_journal_issue 7
_journal_name_full Organometallics
_journal_page_first 1568
_journal_paper_doi 10.1021/om0701165
_journal_volume 26
_journal_year 2007
_chemical_formula_moiety 'C17 H25 N O4 Ta, C F3 O3 S, 0.5(H2 O), 0.5(H2 O)'
_chemical_formula_sum 'C18 H27 F3 N O8 S Ta'
_chemical_formula_weight 655.42
_chemical_name_systematic
;
 ?
;
_space_group_IT_number 62
_symmetry_cell_setting orthorhombic
_symmetry_space_group_name_Hall '-P 2ac 2n'
_symmetry_space_group_name_H-M 'P n m a'
_atom_sites_solution_hydrogens geom
_atom_sites_solution_primary direct
_atom_sites_solution_secondary difmap
_audit_creation_method SHELXL-97
_cell_angle_alpha 90.00
_cell_angle_beta 90.00
_cell_angle_gamma 90.00
_cell_formula_units_Z 8
_cell_length_a 8.2396(11)
_cell_length_b 15.246(2)
_cell_length_c 37.631(5)
_cell_measurement_reflns_used 1093
_cell_measurement_temperature 180(2)
_cell_measurement_theta_max 16.417
_cell_measurement_theta_min 2.530
_cell_volume 4727.2(11)
_computing_cell_refinement 'Bruker SAINT'
_computing_data_collection 'Bruker APEX'
_computing_data_reduction 'Bruker SHELXTL'
_computing_molecular_graphics 'Bruker SHELXTL'
_computing_publication_material 'Bruker SHELXTL'
_computing_structure_refinement 'SHELXL-97 (Sheldrick, 1997)'
_computing_structure_solution 'SHELXS-97 (Sheldrick, 1990)'
_diffrn_ambient_temperature 180(2)
_diffrn_measured_fraction_theta_full 0.997
_diffrn_measured_fraction_theta_max 0.997
_diffrn_measurement_device_type 'CCD area detector'
_diffrn_measurement_method 'omega scan'
_diffrn_radiation_monochromator graphite
_diffrn_radiation_source 'fine-focus sealed tube'
_diffrn_radiation_type MoK\a
_diffrn_radiation_wavelength 0.71073
_diffrn_reflns_av_R_equivalents 0.1164
_diffrn_reflns_av_sigmaI/netI 0.1862
_diffrn_reflns_limit_h_max 10
_diffrn_reflns_limit_h_min -10
_diffrn_reflns_limit_k_max 19
_diffrn_reflns_limit_k_min -17
_diffrn_reflns_limit_l_max 47
_diffrn_reflns_limit_l_min -44
_diffrn_reflns_number 30885
_diffrn_reflns_theta_full 26.35
_diffrn_reflns_theta_max 26.35
_diffrn_reflns_theta_min 2.10
_exptl_absorpt_coefficient_mu 4.805
_exptl_absorpt_correction_T_max 0.3570
_exptl_absorpt_correction_T_min 0.3085
_exptl_absorpt_correction_type empirical
_exptl_absorpt_process_details SADABS
_exptl_crystal_colour colorless
_exptl_crystal_density_diffrn 1.842
_exptl_crystal_density_method 'not measured'
_exptl_crystal_description block
_exptl_crystal_F_000 2576
_exptl_crystal_size_max 0.32
_exptl_crystal_size_mid 0.30
_exptl_crystal_size_min 0.27
_refine_diff_density_max 2.095
_refine_diff_density_min -2.819
_refine_diff_density_rms 0.274
_refine_ls_extinction_method none
_refine_ls_goodness_of_fit_ref 0.849
_refine_ls_hydrogen_treatment constr
_refine_ls_matrix_type full
_refine_ls_number_parameters 186
_refine_ls_number_reflns 5005
_refine_ls_number_restraints 24
_refine_ls_restrained_S_all 0.851
_refine_ls_R_factor_all 0.1465
_refine_ls_R_factor_gt 0.0787
_refine_ls_shift/su_max 0.043
_refine_ls_shift/su_mean 0.003
_refine_ls_structure_factor_coef Fsqd
_refine_ls_weighting_details 'calc w=1/[\s^2^(Fo^2^)+(0.0945P)^2^+0.0000P] where P=(Fo^2^+2Fc^2^)/3'
_refine_ls_weighting_scheme calc
_refine_ls_wR_factor_gt 0.1884
_refine_ls_wR_factor_ref 0.2092
_reflns_number_gt 2227
_reflns_number_total 5005
_reflns_threshold_expression >2sigma(I)
_cod_data_source_file om0701165si20070206_050506.cif
_cod_data_source_block 4
_cod_original_sg_symbol_H-M Pnma
_cod_database_code 4073147

loop_
_symmetry_equiv_pos_as_xyz
'x, y, z'
'-x+1/2, -y, z+1/2'
'x+1/2, -y+1/2, -z+1/2'
'-x, y+1/2, -z'
'-x, -y, -z'
'x-1/2, y, -z-1/2'
'-x-1/2, y-1/2, z-1/2'
'x, -y-1/2, z'

loop_
_atom_site_label
_atom_site_type_symbol
_atom_site_fract_x
_atom_site_fract_y
_atom_site_fract_z
_atom_site_U_iso_or_equiv
_atom_site_adp_type
_atom_site_occupancy
_atom_site_symmetry_multiplicity
_atom_site_calc_flag
_atom_site_refinement_flags
_atom_site_disorder_assembly
_atom_site_disorder_group
C30 C 0.1433 0.5879 0.7966 0.050 Uiso 1 1 d D . .
S2 S 0.1533(11) 0.5841(7) 0.8438(2) 0.048(3) Uiso 0.430(9) 1 d PD A 1
O31 O 0.296(3) 0.6074(19) 0.8592(7) 0.089(10) Uiso 0.430(9) 1 d PD A 1
O32 O 0.036(3) 0.646(2) 0.8509(11) 0.145(15) Uiso 0.430(9) 1 d PD A 1
O33 O 0.095(5) 0.507(2) 0.8582(15) 0.142(3) Uiso 0.430(9) 1 d PD A 1
F31 F -0.0076(19) 0.6100(16) 0.7968(7) 0.087(8) Uiso 0.430(9) 1 d PD A 1
F32 F 0.240(3) 0.6577(17) 0.7908(9) 0.137(11) Uiso 0.430(9) 1 d PD A 1
F33 F 0.166(5) 0.530(2) 0.7702(10) 0.15(3) Uiso 0.430(9) 1 d PD A 1
S2A S 0.1408(8) 0.4755(5) 0.83024(19) 0.050(2) Uiso 0.570(9) 1 d PD A 2
O31A O -0.003(3) 0.4380(18) 0.8333(7) 0.135(11) Uiso 0.570(9) 1 d PD A 2
O32A O 0.193(4) 0.524(3) 0.8563(9) 0.22(2) Uiso 0.570(9) 1 d PD A 2
O33A O 0.257(3) 0.4163(14) 0.8191(6) 0.109(8) Uiso 0.570(9) 1 d PD A 2
F31A F 0.101(5) 0.670(2) 0.8053(17) 0.24(5) Uiso 0.570(9) 1 d PD A 2
F32A F 0.035(3) 0.5535(18) 0.7758(7) 0.150(10) Uiso 0.570(9) 1 d PD A 2
F33A F 0.288(2) 0.5845(19) 0.7837(6) 0.136(9) Uiso 0.570(9) 1 d PD A 2
O40 O 0.174(2) 0.6584(14) 0.9080(5) 0.059(6) Uiso 0.50 1 d P . .
H4OA H 0.0917 0.6862 0.8995 0.071 Uiso 0.50 1 d P . .
H4OB H 0.1330 0.6147 0.9198 0.071 Uiso 0.50 1 d P . .
O41 O 0.092(2) 0.3285(14) 0.8444(6) 0.060(6) Uiso 0.50 1 d P . .
H41A H 0.1525 0.3001 0.8295 0.072 Uiso 0.50 1 d P . .
H41B H 0.1481 0.3322 0.8636 0.072 Uiso 0.50 1 d P . .
Ta1 Ta 0.60000(10) 0.2500 0.86666(2) 0.0513(4) Uani 1 2 d S . .
O1 O 0.6286(16) 0.3738(10) 0.8539(4) 0.095(4) Uiso 1 1 d . . .
O2 O 0.3756(16) 0.2500 0.8501(4) 0.052(4) Uiso 1 2 d S . .
H2 H 0.3351 0.3000 0.8531 0.078 Uiso 0.50 1 calc PR . .
O3 O 0.861(3) 0.2500 0.8603(6) 0.090(8) Uiso 1 2 d S . .
H3A H 0.9154 0.1986 0.8538 0.156 Uiso 0.50 1 d P . .
H3B H 0.9205 0.3014 0.8637 0.156 Uiso 0.50 1 d P . .
N1 N 0.639(2) 0.2500 0.8105(5) 0.058(5) Uiso 1 2 d S . .
C1 C 0.631(3) 0.4083(19) 0.8163(8) 0.113(11) Uiso 1 1 d . . .
H1A H 0.7209 0.4506 0.8129 0.183 Uiso 1 1 calc R . .
H1B H 0.5272 0.4373 0.8103 0.183 Uiso 1 1 calc R . .
C2 C 0.657(2) 0.3257(14) 0.7936(6) 0.086(6) Uiso 1 1 d . . .
C3 C 0.677(3) 0.3286(17) 0.7561(7) 0.115(8) Uiso 1 1 d . . .
H3 H 0.6831 0.3826 0.7436 0.138 Uiso 1 1 calc R . .
C4 C 0.688(3) 0.2500 0.7390(8) 0.087(9) Uiso 1 2 d S . .
H4 H 0.7037 0.2500 0.7140 0.104 Uiso 1 2 calc SR . .
C5 C 0.6997(16) 0.2938(9) 0.9243(3) 0.043(4) Uiso 1 1 d . . .
C6 C 0.5341(18) 0.3253(11) 0.9236(4) 0.051(4) Uiso 1 1 d . . .
C7 C 0.440(3) 0.2500 0.9233(5) 0.047(5) Uiso 1 2 d S . .
C8 C 0.8440(18) 0.3570(11) 0.9286(4) 0.061(5) Uiso 1 1 d . . .
H8A H 0.8424 0.3825 0.9525 0.091 Uiso 1 1 calc R . .
H8B H 0.8358 0.4039 0.9108 0.091 Uiso 1 1 calc R . .
H8C H 0.9457 0.3248 0.9251 0.091 Uiso 1 1 calc R . .
C9 C 0.476(2) 0.4156(12) 0.9241(5) 0.079(6) Uiso 1 1 d . . .
H9A H 0.3963 0.4239 0.9050 0.118 Uiso 1 1 calc R . .
H9B H 0.5672 0.4557 0.9206 0.118 Uiso 1 1 calc R . .
H9C H 0.4244 0.4278 0.9471 0.118 Uiso 1 1 calc R . .
C10 C 0.251(3) 0.2500 0.9233(6) 0.080(8) Uiso 1 2 d S . .
H10A H 0.2114 0.3086 0.9294 0.121 Uiso 0.50 1 calc PR . .
H10B H 0.2113 0.2075 0.9407 0.121 Uiso 0.50 1 calc PR . .
H10C H 0.2116 0.2339 0.8996 0.121 Uiso 0.50 1 calc PR . .
Ta2 Ta 0.68166(10) 0.7500 0.92073(2) 0.0539(4) Uani 1 2 d S . .
O4 O 0.6554(13) 0.6266(8) 0.9071(3) 0.068(3) Uiso 1 1 d . . .
O5 O 0.9178(18) 0.7500 0.9092(4) 0.068(5) Uiso 1 2 d S . .
H5 H 0.9307 0.7622 0.8877 0.101 Uiso 0.50 1 calc PR . .
O6 O 0.4166(19) 0.7500 0.9102(4) 0.075(5) Uiso 1 2 d S . .
H6A H 0.3642 0.8024 0.9028 0.090 Uiso 0.50 1 calc PR . .
H6B H 0.3557 0.6976 0.9131 0.090 Uiso 0.50 1 calc PR . .
N2 N 0.660(2) 0.7500 0.8617(5) 0.052(5) Uiso 1 2 d S . .
C11 C 0.661(3) 0.5953(16) 0.8698(6) 0.113(8) Uiso 1 1 d . . .
H11A H 0.5689 0.5555 0.8650 0.136 Uiso 1 1 calc R . .
H11B H 0.7634 0.5628 0.8655 0.136 Uiso 1 1 calc R . .
C12 C 0.652(2) 0.6739(13) 0.8459(5) 0.068(5) Uiso 1 1 d . . .
C13 C 0.639(2) 0.6685(15) 0.8078(6) 0.099(7) Uiso 1 1 d . . .
H13 H 0.6346 0.6150 0.7949 0.118 Uiso 1 1 calc R . .
C14 C 0.632(3) 0.7500 0.7925(7) 0.072(7) Uiso 1 2 d S . .
H14 H 0.6216 0.7500 0.7673 0.087 Uiso 1 2 calc SR . .
C15 C 0.836(2) 0.7500 0.9778(5) 0.047(5) Uiso 1 2 d S . .
C16 C 0.7413(19) 0.6748(11) 0.9782(4) 0.057(4) Uiso 1 1 d . . .
C17 C 0.5713(14) 0.7057(8) 0.9779(3) 0.033(3) Uiso 1 1 d . . .
C18 C 1.022(3) 0.7500 0.9801(7) 0.090(9) Uiso 1 2 d S . .
H18A H 1.0559 0.7751 1.0029 0.135 Uiso 0.50 1 calc PR . .
H18B H 1.0666 0.7853 0.9606 0.135 Uiso 0.50 1 calc PR . .
H18C H 1.0622 0.6897 0.9782 0.135 Uiso 0.50 1 calc PR . .
C19 C 0.797(2) 0.5847(12) 0.9795(5) 0.084(6) Uiso 1 1 d . . .
H19A H 0.8631 0.5722 0.9585 0.127 Uiso 1 1 calc R . .
H19B H 0.7028 0.5452 0.9799 0.127 Uiso 1 1 calc R . .
H19C H 0.8618 0.5756 1.0010 0.127 Uiso 1 1 calc R . .
C20 C 0.4264(17) 0.6473(11) 0.9808(4) 0.054(4) Uiso 1 1 d . . .
H20A H 0.3947 0.6420 1.0058 0.081 Uiso 1 1 calc R . .
H20B H 0.4530 0.5892 0.9713 0.081 Uiso 1 1 calc R . .
H20C H 0.3364 0.6725 0.9671 0.081 Uiso 1 1 calc R . .

loop_
_atom_site_aniso_label
_atom_site_aniso_U_11
_atom_site_aniso_U_22
_atom_site_aniso_U_33
_atom_site_aniso_U_23
_atom_site_aniso_U_13
_atom_site_aniso_U_12
Ta1 0.0274(5) 0.1084(10) 0.0181(4) 0.000 0.0004(3) 0.000
Ta2 0.0274(5) 0.1170(10) 0.0172(4) 0.000 0.0012(3) 0.000

loop_
_atom_type_symbol
_atom_type_description
_atom_type_scat_dispersion_real
_atom_type_scat_dispersion_imag
_atom_type_scat_source
C C 0.0033 0.0016 'International Tables Vol C Tables 4.2.6.8 and 6.1.1.4'
H H 0.0000 0.0000 'International Tables Vol C Tables 4.2.6.8 and 6.1.1.4'
N N 0.0061 0.0033 'International Tables Vol C Tables 4.2.6.8 and 6.1.1.4'
O O 0.0106 0.0060 'International Tables Vol C Tables 4.2.6.8 and 6.1.1.4'
F F 0.0171 0.0103 'International Tables Vol C Tables 4.2.6.8 and 6.1.1.4'
Ta Ta -0.7052 6.5227 'International Tables Vol C Tables 4.2.6.8 and 6.1.1.4'
S S 0.1246 0.1234 'International Tables Vol C Tables 4.2.6.8 and 6.1.1.4'

loop_
_geom_angle_atom_site_label_1
_geom_angle_atom_site_label_2
_geom_angle_atom_site_label_3
_geom_angle
_geom_angle_site_symmetry_1
_geom_angle_site_symmetry_3
F33A C30 F31 155.1(15) . .
F33A C30 F32A 113.4(14) . .
F31 C30 F32A 56.2(12) . .
F33A C30 F31A 111.6(18) . .
F31 C30 F31A 60.4(18) . .
F32A C30 F31A 110.4(17) . .
F33A C30 F33 64.2(16) . .
F31 C30 F33 108.2(16) . .
F32A C30 F33 52.2(16) . .
F31A C30 F33 146(3) . .
F33A C30 F32 54.9(14) . .
F31 C30 F32 111.3(15) . .
F32A C30 F32 129.0(19) . .
F31A C30 F32 57(2) . .
F33 C30 F32 108.6(16) . .
F33A C30 S2 109.3(11) . .
F31 C30 S2 92.7(11) . .
F32A C30 S2 128.3(12) . .
F31A C30 S2 78(3) . .
F33 C30 S2 135(2) . .
F32 C30 S2 99.1(14) . .
F33A C30 S2A 101.5(12) . .
F31 C30 S2A 101.4(10) . .
F32A C30 S2A 91.5(12) . .
F31A C30 S2A 127(3) . .
F33 C30 S2A 85(2) . .
F32 C30 S2A 137.5(14) . .
S2 C30 S2A 51.8(4) . .
O31 S2 O32 110.4(16) . .
O31 S2 O33 110.9(18) . .
O32 S2 O33 105.2(17) . .
O31 S2 C30 117.2(14) . .
O32 S2 C30 97.9(18) . .
O33 S2 C30 114(3) . .
O32A S2A O31A 118.7(17) . .
O32A S2A O33A 111.8(15) . .
O31A S2A O33A 111.5(14) . .
O32A S2A C30 89(2) . .
O31A S2A C30 114.1(13) . .
O33A S2A C30 109.8(11) . .
O2 Ta1 O1 92.0(4) . 8_565
O2 Ta1 O1 92.0(4) . .
O1 Ta1 O1 148.4(8) 8_565 .
O2 Ta1 N1 79.9(6) . .
O1 Ta1 N1 75.0(4) 8_565 .
O1 Ta1 N1 75.0(4) . .
O2 Ta1 O3 154.9(7) . .
O1 Ta1 O3 81.6(4) 8_565 .
O1 Ta1 O3 81.6(4) . .
N1 Ta1 O3 75.0(8) . .
O2 Ta1 C5 127.6(5) . .
O1 Ta1 C5 116.4(5) 8_565 .
O1 Ta1 C5 85.0(5) . .
N1 Ta1 C5 146.9(5) . .
O3 Ta1 C5 76.2(7) . .
O2 Ta1 C5 127.6(5) . 8_565
O1 Ta1 C5 85.0(5) 8_565 8_565
O1 Ta1 C5 116.4(5) . 8_565
N1 Ta1 C5 146.9(5) . 8_565
O3 Ta1 C5 76.2(7) . 8_565
C5 Ta1 C5 32.1(7) . 8_565
O2 Ta1 C6 93.9(5) . .
O1 Ta1 C6 132.9(6) 8_565 .
O1 Ta1 C6 78.0(6) . .
N1 Ta1 C6 152.0(4) . .
O3 Ta1 C6 108.2(7) . .
C5 Ta1 C6 34.3(5) . .
C5 Ta1 C6 55.2(5) 8_565 .
O2 Ta1 C6 93.9(5) . 8_565
O1 Ta1 C6 78.0(6) 8_565 8_565
O1 Ta1 C6 132.9(6) . 8_565
N1 Ta1 C6 152.0(4) . 8_565
O3 Ta1 C6 108.2(6) . 8_565
C5 Ta1 C6 55.2(5) . 8_565
C5 Ta1 C6 34.3(5) 8_565 8_565
C6 Ta1 C6 54.9(7) . 8_565
O2 Ta1 C7 77.0(6) . .
O1 Ta1 C7 105.7(4) 8_565 .
O1 Ta1 C7 105.7(4) . .
N1 Ta1 C7 156.9(7) . .
O3 Ta1 C7 128.1(8) . .
C5 Ta1 C7 54.1(5) . .
C5 Ta1 C7 54.1(5) 8_565 .
C6 Ta1 C7 32.2(4) . .
C6 Ta1 C7 32.2(4) 8_565 .
C1 O1 Ta1 124.5(15) . .
C2 N1 C2 121(2) 8_565 .
C2 N1 Ta1 119.4(12) 8_565 .
C2 N1 Ta1 119.4(12) . .
O1 C1 C2 104(2) . .
N1 C2 C3 121(2) . .
N1 C2 C1 116(2) . .
C3 C2 C1 123(2) . .
C4 C3 C2 117(3) . .
C3 C4 C3 123(3) . 8_565
C5 C5 C6 109.4(9) 8_565 .
C5 C5 C8 128.8(8) 8_565 .
C6 C5 C8 121.5(13) . .
C5 C5 Ta1 73.9(3) 8_565 .
C6 C5 Ta1 75.8(8) . .
C8 C5 Ta1 122.0(9) . .
C7 C6 C5 104.6(15) . .
C7 C6 C9 126.7(15) . .
C5 C6 C9 128.7(15) . .
C7 C6 Ta1 74.5(11) . .
C5 C6 Ta1 70.0(8) . .
C9 C6 Ta1 121.2(11) . .
C6 C7 C6 112(2) . 8_565
C6 C7 C10 124.0(10) . .
C6 C7 C10 124.0(10) 8_565 .
C6 C7 Ta1 73.3(10) . .
C6 C7 Ta1 73.3(10) 8_565 .
C10 C7 Ta1 121.6(14) . .
O4 Ta2 O4 147.1(7) 8_575 .
O4 Ta2 O5 92.9(3) 8_575 .
O4 Ta2 O5 92.9(3) . .
O4 Ta2 O6 81.1(3) 8_575 .
O4 Ta2 O6 81.1(3) . .
O5 Ta2 O6 157.2(6) . .
O4 Ta2 N2 74.4(3) 8_575 .
O4 Ta2 N2 74.4(3) . .
O5 Ta2 N2 82.1(6) . .
O6 Ta2 N2 75.1(6) . .
O4 Ta2 C17 117.1(4) 8_575 .
O4 Ta2 C17 85.6(4) . .
O5 Ta2 C17 123.9(5) . .
O6 Ta2 C17 77.9(5) . .
N2 Ta2 C17 148.4(5) . .
O4 Ta2 C17 85.6(4) 8_575 8_575
O4 Ta2 C17 117.1(4) . 8_575
O5 Ta2 C17 123.9(5) . 8_575
O6 Ta2 C17 77.9(5) . 8_575
N2 Ta2 C17 148.4(5) . 8_575
C17 Ta2 C17 32.3(6) . 8_575
O4 Ta2 C15 106.3(3) 8_575 .
O4 Ta2 C15 106.3(3) . .
O5 Ta2 C15 71.9(7) . .
O6 Ta2 C15 130.9(6) . .
N2 Ta2 C15 154.0(7) . .
C17 Ta2 C15 55.2(5) . .
C17 Ta2 C15 55.2(5) 8_575 .
O4 Ta2 C16 133.5(5) 8_575 .
O4 Ta2 C16 78.9(5) . .
O5 Ta2 C16 89.8(6) . .
O6 Ta2 C16 110.4(5) . .
N2 Ta2 C16 151.6(4) . .
C17 Ta2 C16 34.9(4) . .
C17 Ta2 C16 55.6(5) 8_575 .
C15 Ta2 C16 32.2(4) . .
O4 Ta2 C16 78.9(5) 8_575 8_575
O4 Ta2 C16 133.5(5) . 8_575
O5 Ta2 C16 89.8(6) . 8_575
O6 Ta2 C16 110.4(5) . 8_575
N2 Ta2 C16 151.6(4) . 8_575
C17 Ta2 C16 55.6(5) . 8_575
C17 Ta2 C16 34.9(4) 8_575 8_575
C15 Ta2 C16 32.2(4) . 8_575
C16 Ta2 C16 54.7(8) . 8_575
C11 O4 Ta2 123.4(12) . .
C12 N2 C12 125(2) 8_575 .
C12 N2 Ta2 117.2(11) 8_575 .
C12 N2 Ta2 117.2(11) . .
O4 C11 C12 108.0(18) . .
N2 C12 C13 120.5(19) . .
N2 C12 C11 115.8(17) . .
C13 C12 C11 123.7(19) . .
C14 C13 C12 112(2) . .
C13 C14 C13 130(3) . 8_575
C16 C15 C16 112(2) . 8_575
C16 C15 C18 124.1(10) . .
C16 C15 C18 124.1(10) 8_575 .
C16 C15 Ta2 73.9(11) . .
C16 C15 Ta2 73.9(11) 8_575 .
C18 C15 Ta2 123.8(15) . .
C15 C16 C19 127.4(16) . .
C15 C16 C17 105.6(15) . .
C19 C16 C17 127.0(15) . .
C15 C16 Ta2 73.8(11) . .
C19 C16 Ta2 121.8(12) . .
C17 C16 Ta2 70.1(8) . .
C17 C17 C16 108.6(8) 8_575 .
C17 C17 C20 126.6(8) 8_575 .
C16 C17 C20 124.6(13) . .
C17 C17 Ta2 73.9(3) 8_575 .
C16 C17 Ta2 75.1(8) . .
C20 C17 Ta2 122.0(9) . .

loop_
_geom_bond_atom_site_label_1
_geom_bond_atom_site_label_2
_geom_bond_distance
_geom_bond_site_symmetry_2
C30 F33A 1.288(16) .
C30 F31 1.288(16) .
C30 F32A 1.299(17) .
C30 F31A 1.34(2) .
C30 F33 1.34(2) .
C30 F32 1.345(19) .
C30 S2 1.781(9) .
C30 S2A 2.132(7) .
S2 O31 1.35(2) .
S2 O32 1.37(2) .
S2 O33 1.38(2) .
S2A O32A 1.30(2) .
S2A O31A 1.32(2) .
S2A O33A 1.379(19) .
Ta1 O2 1.952(13) .
Ta1 O1 1.962(15) 8_565
Ta1 O1 1.962(15) .
Ta1 N1 2.138(19) .
Ta1 O3 2.17(2) .
Ta1 C5 2.414(13) .
Ta1 C5 2.414(13) 8_565
Ta1 C6 2.491(15) .
Ta1 C6 2.491(15) 8_565
Ta1 C7 2.51(2) .
O1 C1 1.51(3) .
N1 C2 1.33(2) 8_565
N1 C2 1.33(2) .
C1 C2 1.54(3) .
C2 C3 1.42(3) .
C3 C4 1.36(3) .
C4 C3 1.36(3) 8_565
C5 C5 1.34(3) 8_565
C5 C6 1.447(19) .
C5 C8 1.54(2) .
C6 C7 1.385(18) .
C6 C9 1.46(2) .
C7 C6 1.385(18) 8_565
C7 C10 1.56(3) .
Ta2 O4 1.962(12) 8_575
Ta2 O4 1.962(12) .
Ta2 O5 1.993(15) .
Ta2 O6 2.219(16) .
Ta2 N2 2.228(17) .
Ta2 C17 2.430(12) .
Ta2 C17 2.430(12) 8_575
Ta2 C15 2.50(2) .
Ta2 C16 2.497(16) .
Ta2 C16 2.497(16) 8_575
O4 C11 1.49(2) .
N2 C12 1.305(19) 8_575
N2 C12 1.305(19) .
C11 C12 1.50(3) .
C12 C13 1.44(3) .
C13 C14 1.37(2) .
C14 C13 1.37(2) 8_575
C15 C16 1.386(18) .
C15 C16 1.386(18) 8_575
C15 C18 1.54(3) .
C16 C19 1.45(2) .
C16 C17 1.478(19) .
C17 C17 1.35(3) 8_575
C17 C20 1.493(17) .

loop_
_geom_hbond_atom_site_label_D
_geom_hbond_atom_site_label_H
_geom_hbond_atom_site_label_A
_geom_hbond_distance_DH
_geom_hbond_distance_HA
_geom_hbond_distance_DA
_geom_hbond_angle_DHA
_geom_hbond_site_symmetry_A
O40 H4OA O5 0.86 1.77 2.53(2) 146.2 1_455
O40 H4OA O32 0.86 1.98 2.44(4) 111.8 .
O41 H41A O2 0.87 2.14 2.63(2) 116.0 .
O2 H2 O41 0.84 2.07 2.63(2) 123.5 .
O2 H2 O33A 0.84 2.28 2.96(2) 138.0 .
O3 H3A O41 0.93 1.55 2.33(3) 136.9 8_665
O3 H3A O31A 0.93 2.32 3.24(3) 167.9 8_665
O3 H3B O41 0.93 1.64 2.33(3) 127.0 1_655
O3 H3B O31A 0.93 2.46 3.24(3) 141.4 1_655
O5 H5 O32 0.84 2.16 2.88(4) 144.7 8_675
O5 H5 O32 0.84 2.41 2.88(4) 115.9 1_655
O6 H6A O40 0.95 1.69 2.44(2) 133.3 8_575
O6 H6A O31 0.95 2.22 3.07(3) 148.8 8_575
O6 H6B O40 0.95 1.62 2.44(2) 141.6 .
O6 H6B O31 0.95 2.50 3.07(3) 118.3 .
